data_2007877
loop_
_publ_author_name
'Nie, Feng-Mei'
'Wang, Zhe-Ming'
'Li, Yan-Mei'
'Zhao, Yu-Fen'
'Yan, Chun-Hua'

_publ_section_title
;
 Aqua(diethylenetriamine)(isonicotinato)copper(II) Hexafluorophosphate
;
_journal_issue 12
_journal_name_full 'Acta Crystallographica Section C'
_journal_page_first 1853
_journal_page_last 1855
_journal_paper_doi 10.1107/S0108270198010725
_journal_volume 54
_journal_year 1998
_chemical_formula_iupac '[Cu(C6 H4 NO2 )(C4 H13 N3 )(H2 O)]PF6 '
_chemical_formula_moiety 'C10 H19 Cu N4 O3 1+ , P F6 1-'
_chemical_formula_sum 'C10 H19 Cu F6 N4 O3 P'
_chemical_formula_weight 451.80
_chemical_name_systematic
;
[N-(2-amino-ethyl-N)-1,2-ethylenediamine-N, N'](isonicotinate-N)(water)
Copper(II) hexafluorophosphate
;
_space_group_IT_number 14
_symmetry_cell_setting monoclinic
_symmetry_space_group_name_Hall '-P 2yn'
_symmetry_space_group_name_H-M 'P 1 21/n 1'
_audit_creation_method SHELXL-97
_cell_angle_alpha 90.00
_cell_angle_beta 96.246(5)
_cell_angle_gamma 90.00
_cell_formula_units_Z 4
_cell_length_a 13.1568(6)
_cell_length_b 7.9676(4)
_cell_length_c 16.1884(10)
_cell_measurement_reflns_used 25
_cell_measurement_temperature 293(2)
_cell_measurement_theta_max 13.83
_cell_measurement_theta_min 11.64
_cell_volume 1686.93(16)
_computing_cell_refinement CAD4
_computing_data_collection 'CAD4 (Nonius, 1996)'
_computing_data_reduction 'MolEN 4.00 (Enraf Nonius, 1990)'
_computing_molecular_graphics 'SHELXTL (Sheldrick,1990)'
_computing_publication_material SHELXL-97
_computing_structure_refinement 'SHELXL-97 (Sheldrick, 1997)'
_computing_structure_solution 'SHELXS-97 (Sheldrick, 1997)'
_diffrn_ambient_temperature 293(2)
_diffrn_measured_fraction_theta_full 0.929
_diffrn_measured_fraction_theta_max 0.929
_diffrn_measurement_device 'Enraf Nonius CAD4'
_diffrn_measurement_method \q/2\q
_diffrn_radiation_monochromator graphite
_diffrn_radiation_source 'fine-focus sealed tube'
_diffrn_radiation_type MoK\a
_diffrn_radiation_wavelength 0.71073
_diffrn_reflns_av_R_equivalents 0.0129
_diffrn_reflns_av_sigmaI/netI 0.0203
_diffrn_reflns_limit_h_max 16
_diffrn_reflns_limit_h_min -16
_diffrn_reflns_limit_k_max 10
_diffrn_reflns_limit_k_min 0
_diffrn_reflns_limit_l_max 0
_diffrn_reflns_limit_l_min -20
_diffrn_reflns_number 3793
_diffrn_reflns_theta_full 26.97
_diffrn_reflns_theta_max 26.97
_diffrn_reflns_theta_min 1.90
_diffrn_standards_decay_% -0.3
_diffrn_standards_interval_time 60
_diffrn_standards_number 3
_exptl_absorpt_coefficient_mu 1.471
_exptl_absorpt_correction_T_max 0.863
_exptl_absorpt_correction_T_min 0.732
_exptl_absorpt_correction_type psi-scan
_exptl_absorpt_process_details '(North et al., 1968)'
_exptl_crystal_colour 'dark violet--blue'
_exptl_crystal_density_diffrn 1.779
_exptl_crystal_density_method 'not measured'
_exptl_crystal_description rectangular
_exptl_crystal_F_000 916
_exptl_crystal_size_max 0.29
_exptl_crystal_size_mid 0.25
_exptl_crystal_size_min 0.15
_refine_diff_density_max 0.295
_refine_diff_density_min -0.291
_refine_ls_extinction_coef 0.0035(4)
_refine_ls_extinction_method SHELXL
_refine_ls_goodness_of_fit_ref 1.120
_refine_ls_hydrogen_treatment refall
_refine_ls_matrix_type full
_refine_ls_number_parameters 303
_refine_ls_number_reflns 3665
_refine_ls_number_restraints 0
_refine_ls_restrained_S_all 1.120
_refine_ls_R_factor_all 0.0393
_refine_ls_R_factor_gt 0.0305
_refine_ls_shift/su_max 0.001
_refine_ls_shift/su_mean 0.000
_refine_ls_structure_factor_coef Fsqd
_refine_ls_weighting_details 'w = 1/[\s^2^(Fo^2^)+(0.0281P)^2^+1.4171P] where P=(Fo^2^+2Fc^2^)/3'
_refine_ls_weighting_scheme calc
_refine_ls_wR_factor_ref 0.0763
_reflns_number_gt 3171
_reflns_number_total 3665
_reflns_threshold_expression 'I >2sigma(I)'
_cod_data_source_file bk1389.cif
_cod_data_source_block psi
_cod_depositor_comments
;
The following automatic conversions were performed:
'_symmetry_cell_setting' value 'Monoclinic' changed to 'monoclinic'
according to '/home/saulius/struct/CIF-dictionaries/cif_core.dic'
dictionary named 'cif_core.dic' version 2.4.1 from 2010-06-29.

Automatic conversion script
Id: cif_fix_enum 1527 2010-12-29 10:47:43Z saulius 

The following automatic conversions were performed:

'_symmetry_cell_setting' value 'Monoclinic' changed to 'monoclinic'
according to /home/saulius/struct/CIF-dictionaries/cif_core.dic
dictionary named 'cif_core.dic' version 2.4.1 from 2010-06-29.

Automatic conversion script
Id: cif_fix_values 1715 2011-07-08 13:25:40Z adriana 

The following automatic conversions were performed:

'_refine_ls_weighting_scheme' value 'calc w =
1/[\s^2^(Fo^2^)+(0.0281P)^2^+1.4171P] where P=(Fo^2^+2Fc^2^)/3' was
changed to 'calc'. New tag '_refine_ls_weighting_details' was
created. The value of the new tag was set to 'w =
1/[\s^2^(Fo^2^)+(0.0281P)^2^+1.4171P] where P=(Fo^2^+2Fc^2^)/3'.

Automatic conversion script
Id: cif_fix_values 3143 2015-03-26 13:38:13Z robertas 
;
_cod_original_cell_volume 1686.92(15)
_cod_original_sg_symbol_H-M 'P 21/n'
_cod_database_code 2007877
_cod_database_fobs_code 2007877

loop_
_symmetry_equiv_pos_as_xyz
'x, y, z'
'-x+1/2, y+1/2, -z+1/2'
'-x, -y, -z'
'x-1/2, -y-1/2, z-1/2'

loop_
_atom_site_label
_atom_site_fract_x
_atom_site_fract_y
_atom_site_fract_z
_atom_site_U_iso_or_equiv
_atom_site_adp_type
_atom_site_calc_flag
_atom_site_refinement_flags
_atom_site_occupancy
_atom_site_disorder_assembly
_atom_site_disorder_group
_atom_site_type_symbol
Cu 0.54397(2) 0.19953(3) 0.75337(2) 0.02605(10) Uani d . 1 . . Cu
P 0.27810(5) 0.37960(10) 0.87876(5) 0.04381(18) Uani d . 1 . . P
F1 0.34906(15) 0.2791(3) 0.82160(12) 0.0675(5) Uani d . 1 . . F
F2 0.23847(17) 0.4930(3) 0.80200(17) 0.1005(9) Uani d . 1 . . F
F3 0.18672(15) 0.2524(3) 0.85477(14) 0.0714(6) Uani d . 1 . . F
F4 0.31956(17) 0.2651(3) 0.95454(12) 0.0775(6) Uani d . 1 . . F
F5 0.37062(15) 0.5064(3) 0.90274(14) 0.0747(6) Uani d . 1 . . F
F6 0.20956(18) 0.4806(3) 0.93542(18) 0.1003(8) Uani d . 1 . . F
O1 0.29310(13) 0.5049(2) 0.38227(10) 0.0376(4) Uani d . 1 . . O
O2 0.38554(15) 0.3057(2) 0.33060(10) 0.0446(4) Uani d . 1 . . O
O3 0.70693(15) 0.2017(3) 0.71182(12) 0.0396(4) Uani d . 1 . . O
N1 0.48461(15) 0.2640(2) 0.63769(11) 0.0291(4) Uani d . 1 . . N
N2 0.4946(2) -0.0393(3) 0.74137(14) 0.0368(5) Uani d . 1 . . N
N3 0.55944(19) 0.4352(3) 0.79859(13) 0.0342(5) Uani d . 1 . . N
N4 0.58996(16) 0.1305(3) 0.87059(11) 0.0292(4) Uani d . 1 . . N
C1 0.35730(17) 0.3892(3) 0.38934(13) 0.0295(5) Uani d . 1 . . C
C2 0.40291(16) 0.3437(3) 0.47690(13) 0.0257(4) Uani d . 1 . . C
C3 0.48714(18) 0.2398(3) 0.49113(14) 0.0307(5) Uani d . 1 . . C
C4 0.52611(18) 0.2039(3) 0.57150(14) 0.0321(5) Uani d . 1 . . C
C5 0.40303(19) 0.3640(3) 0.62383(14) 0.0340(5) Uani d . 1 . . C
C6 0.36080(18) 0.4076(3) 0.54501(14) 0.0325(5) Uani d . 1 . . C
C7 0.5174(2) -0.1314(3) 0.82124(16) 0.0401(6) Uani d . 1 . . C
C8 0.5245(2) -0.0084(3) 0.89224(15) 0.0379(6) Uani d . 1 . . C
C9 0.5937(2) 0.2779(3) 0.92646(14) 0.0378(6) Uani d . 1 . . C
C10 0.6262(2) 0.4274(4) 0.87848(16) 0.0425(6) Uani d . 1 . . C
H1 0.517(2) 0.195(4) 0.4499(18) 0.044(8) Uiso d . 1 . . H
H2 0.582(2) 0.136(4) 0.5821(16) 0.036(7) Uiso d . 1 . . H
H3 0.376(2) 0.397(4) 0.6685(18) 0.045(8) Uiso d . 1 . . H
H4 0.306(2) 0.477(4) 0.5391(18) 0.046(8) Uiso d . 1 . . H
H5 0.585(2) -0.184(4) 0.8196(18) 0.047(8) Uiso d . 1 . . H
H6 0.464(2) -0.215(4) 0.8259(19) 0.051(8) Uiso d . 1 . . H
H7 0.554(2) -0.064(3) 0.9436(17) 0.040(7) Uiso d . 1 . . H
H8 0.456(2) 0.033(4) 0.8980(17) 0.044(8) Uiso d . 1 . . H
H9 0.641(2) 0.259(4) 0.9766(19) 0.045(8) Uiso d . 1 . . H
H10 0.528(2) 0.291(3) 0.9433(18) 0.042(8) Uiso d . 1 . . H
H11 0.696(2) 0.416(4) 0.8660(18) 0.048(8) Uiso d . 1 . . H
H12 0.624(2) 0.525(4) 0.9065(18) 0.047(8) Uiso d . 1 . . H
H13 0.518(2) -0.094(4) 0.704(2) 0.049(9) Uiso d . 1 . . H
H14 0.435(2) -0.030(4) 0.7322(18) 0.040(8) Uiso d . 1 . . H
H15 0.582(2) 0.501(4) 0.7664(19) 0.048(9) Uiso d . 1 . . H
H16 0.501(2) 0.468(3) 0.8068(16) 0.034(8) Uiso d . 1 . . H
H17 0.648(2) 0.097(3) 0.8684(16) 0.031(7) Uiso d . 1 . . H
H18 0.713(3) 0.279(4) 0.689(2) 0.051(11) Uiso d . 1 . . H
H19 0.748(3) 0.197(4) 0.744(2) 0.044(9) Uiso d . 1 . . H

loop_
_atom_site_aniso_label
_atom_site_aniso_U_11
_atom_site_aniso_U_22
_atom_site_aniso_U_33
_atom_site_aniso_U_12
_atom_site_aniso_U_13
_atom_site_aniso_U_23
Cu 0.03173(15) 0.02710(15) 0.01843(14) 0.00001(11) -0.00130(9) 0.00073(11)
P 0.0350(3) 0.0470(4) 0.0496(4) 0.0054(3) 0.0054(3) 0.0067(3)
F1 0.0595(11) 0.0852(14) 0.0601(11) -0.0023(10) 0.0166(9) -0.0202(10)
F2 0.0722(14) 0.1092(19) 0.1160(19) -0.0005(13) -0.0093(13) 0.0720(16)
F3 0.0525(11) 0.0748(13) 0.0854(14) -0.0163(10) 0.0009(10) 0.0147(11)
F4 0.0815(14) 0.0935(16) 0.0556(11) 0.0148(12) -0.0012(10) 0.0230(11)
F5 0.0600(12) 0.0671(13) 0.0978(15) -0.0126(10) 0.0116(11) -0.0240(12)
F6 0.0778(15) 0.0887(17) 0.144(2) 0.0208(13) 0.0559(15) -0.0185(16)
O1 0.0352(9) 0.0421(10) 0.0337(9) 0.0024(8) -0.0048(7) 0.0094(8)
O2 0.0540(11) 0.0548(12) 0.0231(8) 0.0080(9) -0.0042(7) -0.0055(8)
O3 0.0329(10) 0.0529(13) 0.0320(9) 0.0034(9) -0.0013(8) 0.0119(9)
N1 0.0342(10) 0.0315(10) 0.0204(8) 0.0005(8) -0.0018(7) 0.0009(7)
N2 0.0411(13) 0.0331(11) 0.0345(11) -0.0034(10) -0.0032(10) -0.0029(9)
N3 0.0449(13) 0.0301(11) 0.0276(10) -0.0008(10) 0.0037(9) 0.0006(9)
N4 0.0321(10) 0.0327(10) 0.0224(9) 0.0043(9) 0.0017(7) 0.0003(8)
C1 0.0278(11) 0.0357(12) 0.0237(10) -0.0093(10) -0.0039(8) 0.0036(9)
C2 0.0282(11) 0.0265(11) 0.0213(10) -0.0048(8) -0.0016(8) 0.0008(8)
C3 0.0327(12) 0.0360(12) 0.0232(10) 0.0020(10) 0.0015(9) -0.0052(9)
C4 0.0318(11) 0.0358(13) 0.0276(11) 0.0060(11) -0.0027(9) -0.0025(10)
C5 0.0371(13) 0.0429(13) 0.0221(11) 0.0070(11) 0.0045(9) -0.0007(10)
C6 0.0312(12) 0.0388(13) 0.0266(11) 0.0071(10) -0.0004(9) 0.0009(10)
C7 0.0529(16) 0.0287(12) 0.0402(14) 0.0007(12) 0.0110(12) 0.0046(11)
C8 0.0507(15) 0.0348(13) 0.0299(12) 0.0032(12) 0.0122(11) 0.0071(10)
C9 0.0513(16) 0.0393(14) 0.0219(11) 0.0037(12) -0.0003(10) -0.0034(10)
C10 0.0549(17) 0.0388(15) 0.0318(12) -0.0083(13) -0.0034(11) -0.0087(11)

loop_
_atom_type_symbol
_atom_type_description
_atom_type_scat_dispersion_real
_atom_type_scat_dispersion_imag
_atom_type_scat_source
C C 0.0033 0.0016 'International Tables Vol C Tables 4.2.6.8 and 6.1.1.4'
H H 0.0000 0.0000 'International Tables Vol C Tables 4.2.6.8 and 6.1.1.4'
N N 0.0061 0.0033 'International Tables Vol C Tables 4.2.6.8 and 6.1.1.4'
O O 0.0106 0.0060 'International Tables Vol C Tables 4.2.6.8 and 6.1.1.4'
F F 0.0171 0.0103 'International Tables Vol C Tables 4.2.6.8 and 6.1.1.4'
P P 0.1023 0.0942 'International Tables Vol C Tables 4.2.6.8 and 6.1.1.4'
Cu Cu 0.3201 1.2651 'International Tables Vol C Tables 4.2.6.8 and 6.1.1.4'

loop_
_geom_angle_atom_site_label_1
_geom_angle_atom_site_label_2
_geom_angle_atom_site_label_3
_geom_angle
_geom_angle_publ_flag
N4 Cu N2 83.85(9) yes
N4 Cu N1 174.77(8) yes
N2 Cu N1 93.61(8) yes
N4 Cu N3 84.48(8) yes
N2 Cu N3 158.99(10) yes
N1 Cu N3 96.53(8) yes
N4 Cu O3 94.78(8) yes
N2 Cu O3 106.13(10) yes
N1 Cu O3 90.32(8) yes
N3 Cu O3 92.20(9) yes
O3 Cu F1 166.14(7) yes
Cu F1 P 154.75(11) yes
F6 P F4 90.80(14) ?
F6 P F2 90.30(16) ?
F4 P F2 178.85(14) ?
F6 P F3 90.14(13) ?
F4 P F3 90.56(12) ?
F2 P F3 89.79(13) ?
F6 P F5 90.28(13) ?
F4 P F5 89.24(13) ?
F2 P F5 90.41(13) ?
F3 P F5 179.54(12) ?
F6 P F1 179.12(14) ?
F4 P F1 89.21(12) ?
F2 P F1 89.69(14) ?
F3 P F1 90.74(12) ?
F5 P F1 88.85(11) ?
Cu O3 H18 108(3) ?
Cu O3 H19 116(3) ?
H18 O3 H19 108(4) ?
C5 N1 C4 117.89(19) ?
C5 N1 Cu 122.07(15) ?
C4 N1 Cu 120.04(16) ?
C7 N2 Cu 110.48(16) ?
C7 N2 H13 109(2) ?
Cu N2 H13 115(2) ?
C7 N2 H14 108(2) ?
Cu N2 H14 104(2) ?
H13 N2 H14 110(3) ?
C10 N3 Cu 107.70(17) ?
C10 N3 H15 112(2) ?
Cu N3 H15 113(2) ?
C10 N3 H16 109.9(18) ?
Cu N3 H16 107.1(19) ?
H15 N3 H16 107(3) ?
C8 N4 C9 115.69(19) ?
C8 N4 Cu 107.95(15) ?
C9 N4 Cu 110.31(15) ?
C8 N4 H17 110.0(19) ?
C9 N4 H17 108.5(19) ?
Cu N4 H17 103.7(18) ?
O1 C1 O2 125.3(2) ?
O1 C1 C2 117.1(2) ?
O2 C1 C2 117.5(2) ?
C3 C2 C6 118.1(2) ?
C3 C2 C1 121.7(2) ?
C6 C2 C1 120.2(2) ?
C4 C3 C2 119.5(2) ?
C4 C3 H1 118.5(19) ?
C2 C3 H1 122.1(19) ?
N1 C4 C3 122.6(2) ?
N1 C4 H2 116.9(16) ?
C3 C4 H2 120.6(16) ?
N1 C5 C6 122.7(2) ?
N1 C5 H3 115.2(19) ?
C6 C5 H3 122.0(19) ?
C5 C6 C2 119.3(2) ?
C5 C6 H4 119.2(18) ?
C2 C6 H4 121.5(18) ?
N2 C7 C8 109.4(2) ?
N2 C7 H5 106.4(17) ?
C8 C7 H5 108.3(17) ?
N2 C7 H6 109.0(18) ?
C8 C7 H6 111.8(18) ?
H5 C7 H6 112(2) ?
N4 C8 C7 107.31(19) ?
N4 C8 H7 110.5(16) ?
C7 C8 H7 109.9(16) ?
N4 C8 H8 110.1(17) ?
C7 C8 H8 108.1(17) ?
H7 C8 H8 111(2) ?
N4 C9 C10 107.72(19) ?
N4 C9 H9 110.9(18) ?
C10 C9 H9 110.9(18) ?
N4 C9 H10 107.2(18) ?
C10 C9 H10 112.6(18) ?
H9 C9 H10 108(2) ?
N3 C10 C9 108.0(2) ?
N3 C10 H11 107.9(17) ?
C9 C10 H11 111.2(18) ?
N3 C10 H12 110.5(19) ?
C9 C10 H12 113.2(19) ?
H11 C10 H12 106(3) ?

loop_
_geom_bond_atom_site_label_1
_geom_bond_atom_site_label_2
_geom_bond_site_symmetry_2
_geom_bond_distance
_geom_bond_publ_flag
Cu N4 . 2.0049(18) yes
Cu N2 . 2.013(2) yes
Cu N1 . 2.0156(18) yes
Cu N3 . 2.017(2) yes
Cu O3 . 2.3160(19) yes
Cu F1 . 2.9688(19) ?
P F6 . 1.576(2) ?
P F4 . 1.577(2) ?
P F2 . 1.578(2) ?
P F3 . 1.588(2) ?
P F5 . 1.597(2) ?
P F1 . 1.599(2) ?
O1 C1 . 1.247(3) yes
O2 C1 . 1.250(3) yes
O3 H18 . 0.73(3) ?
O3 H19 . 0.70(3) ?
N1 C5 . 1.336(3) yes
N1 C4 . 1.343(3) yes
N2 C7 . 1.488(3) yes
N2 H13 . 0.83(3) ?
N2 H14 . 0.79(3) ?
N3 C10 . 1.483(3) yes
N3 H15 . 0.81(3) ?
N3 H16 . 0.83(3) ?
N4 C8 . 1.468(3) yes
N4 C9 . 1.480(3) yes
N4 H17 . 0.81(3) ?
C1 C2 . 1.522(3) yes
C2 C3 . 1.382(3) yes
C2 C6 . 1.384(3) yes
C3 C4 . 1.376(3) yes
C3 H1 . 0.89(3) ?
C4 H2 . 0.92(3) ?
C5 C6 . 1.379(3) yes
C5 H3 . 0.88(3) ?
C6 H4 . 0.90(3) ?
C7 C8 . 1.506(4) yes
C7 H5 . 0.98(3) ?
C7 H6 . 0.98(3) ?
C8 H7 . 0.98(3) ?
C8 H8 . 0.97(3) ?
C9 C10 . 1.509(4) yes
C9 H9 . 0.98(3) ?
C9 H10 . 0.93(3) ?
C10 H11 . 0.97(3) ?
C10 H12 . 0.90(3) ?

loop_
_geom_hbond_atom_site_label_D
_geom_hbond_atom_site_label_H
_geom_hbond_atom_site_label_A
_geom_hbond_site_symmetry_A
_geom_hbond_distance_DH
_geom_hbond_distance_HA
_geom_hbond_distance_DA
_geom_hbond_angle_DHA
O3 H19 O2 4_666 0.70(3) 2.17(4) 2.870(3) 172(4)
O3 H18 O1 3_666 0.73(3) 2.07(4) 2.790(3) 171(4)
N2 H13 O2 3_656 0.83(3) 2.22(3) 2.957(3) 148(3)
N2 H14 F2 2_546 0.79(3) 2.29(3) 3.082(3) 177(3)
N3 H15 O2 3_666 0.81(3) 2.28(3) 3.081(3) 170(3)
N3 H16 F1 . 0.83(3) 2.54(3) 3.094(3) 125(2)
N3 H16 F5 . 0.83(3) 2.46(3) 3.201(3) 149(2)
N4 H17 O1 4_666 0.81(3) 2.06(3) 2.869(3) 170(3)
